data_7022212
loop_
_publ_author_name
'Cui, Lin'
'Luan, Xin-Jun'
'Zhang, Cui-Ping'
'Kang, Yi-Fan'
'Zhang, Wen-Tao'
'Wang, Yao-Yu'
'Shi, Qi-Zhen'

_publ_section_title
;
 Four 3D &quot;brick-wall&quot;-like metal-organic frameworks with a
 flexible ligand of (S,S,R,R)-1,2,3,4-cyclopentanetetracarboxylic acid:
 crystal structures, luminescent and magnetic properties.
;
_journal_issue 5
_journal_name_full 'Dalton transactions (Cambridge, England : 2003)'
_journal_page_first 1637
_journal_page_last 1644
_journal_paper_doi 10.1039/c2dt32022c
_journal_volume 42
_journal_year 2013
_chemical_formula_sum 'C15 H15 Co2 N O12'
_chemical_formula_weight 519.14
_chemical_name_systematic
;
?
;
_space_group_IT_number 2
_symmetry_cell_setting triclinic
_symmetry_space_group_name_Hall '-P 1'
_symmetry_space_group_name_H-M 'P -1'
_atom_sites_solution_hydrogens geom
_atom_sites_solution_primary direct
_atom_sites_solution_secondary difmap
_audit_creation_method SHELXL-97
_cell_angle_alpha 94.475(2)
_cell_angle_beta 104.722(2)
_cell_angle_gamma 114.437(2)
_cell_formula_units_Z 2
_cell_length_a 9.1238(12)
_cell_length_b 9.6201(13)
_cell_length_c 12.6475(17)
_cell_measurement_reflns_used 2003
_cell_measurement_temperature 296(2)
_cell_measurement_theta_max 27.471
_cell_measurement_theta_min 2.584
_cell_volume 956.1(2)
_computing_cell_refinement 'Bruker SMART'
_computing_data_collection 'Bruker SMART'
_computing_data_reduction 'Bruker SMART'
_computing_molecular_graphics 'Bruker SHELXTL'
_computing_publication_material 'Bruker SHELXTL'
_computing_structure_refinement 'SHELXL-97 (Sheldrick, 1997)'
_computing_structure_solution 'SHELXS-97 (Sheldrick, 1990)'
_diffrn_ambient_temperature 296(2)
_diffrn_measured_fraction_theta_full 0.982
_diffrn_measured_fraction_theta_max 0.982
_diffrn_measurement_device_type 'Bruck 1000 CCD area detector'
_diffrn_measurement_method '\w scans'
_diffrn_radiation_monochromator graphite
_diffrn_radiation_source 'fine-focus sealed tube'
_diffrn_radiation_type MoK\a
_diffrn_radiation_wavelength 0.71073
_diffrn_reflns_av_R_equivalents 0.0192
_diffrn_reflns_av_sigmaI/netI 0.0417
_diffrn_reflns_limit_h_max 10
_diffrn_reflns_limit_h_min -10
_diffrn_reflns_limit_k_max 11
_diffrn_reflns_limit_k_min -7
_diffrn_reflns_limit_l_max 15
_diffrn_reflns_limit_l_min -14
_diffrn_reflns_number 4785
_diffrn_reflns_theta_full 25.10
_diffrn_reflns_theta_max 25.10
_diffrn_reflns_theta_min 1.70
_exptl_absorpt_coefficient_mu 1.801
_exptl_absorpt_correction_T_max 0.7493
_exptl_absorpt_correction_T_min 0.6140
_exptl_absorpt_correction_type multi-scan
_exptl_absorpt_process_details sadabs
_exptl_crystal_colour pink
_exptl_crystal_density_diffrn 1.803
_exptl_crystal_density_method 'not measured'
_exptl_crystal_description block
_exptl_crystal_F_000 524
_exptl_crystal_size_max 0.30
_exptl_crystal_size_mid 0.24
_exptl_crystal_size_min 0.17
_refine_diff_density_max 1.028
_refine_diff_density_min -0.429
_refine_diff_density_rms 0.126
_refine_ls_extinction_method none
_refine_ls_goodness_of_fit_ref 1.026
_refine_ls_hydrogen_treatment mixed
_refine_ls_matrix_type full
_refine_ls_number_parameters 286
_refine_ls_number_reflns 3333
_refine_ls_number_restraints 12
_refine_ls_restrained_S_all 1.040
_refine_ls_R_factor_all 0.0551
_refine_ls_R_factor_gt 0.0464
_refine_ls_shift/su_max 0.000
_refine_ls_shift/su_mean 0.000
_refine_ls_structure_factor_coef Fsqd
_refine_ls_weighting_details 'calc w=1/[\s^2^(Fo^2^)+(0.1171P)^2^+0.3855P] where P=(Fo^2^+2Fc^2^)/3'
_refine_ls_weighting_scheme calc
_refine_ls_wR_factor_gt 0.1468
_refine_ls_wR_factor_ref 0.1627
_reflns_number_gt 2789
_reflns_number_total 3333
_reflns_threshold_expression >2sigma(I)
_cod_data_source_file c2dt32022c.txt
_cod_data_source_block 2
_cod_original_sg_symbol_H-M P-1
_cod_database_code 7022212

loop_
_symmetry_equiv_pos_as_xyz
'x, y, z'
'-x, -y, -z'

loop_
_atom_site_label
_atom_site_type_symbol
_atom_site_fract_x
_atom_site_fract_y
_atom_site_fract_z
_atom_site_U_iso_or_equiv
_atom_site_adp_type
_atom_site_occupancy
_atom_site_symmetry_multiplicity
_atom_site_calc_flag
_atom_site_refinement_flags
O3 O 0.1201(5) 0.2746(5) 0.1922(3) 0.0521(10) Uani 1 1 d .
O10 O 0.0682(4) 0.2353(4) 0.5689(3) 0.0434(9) Uani 1 1 d D
H10A H 0.1375 0.2943 0.5426 0.065 Uiso 1 1 calc RD
O2 O 0.4006(4) 0.2707(3) 0.5186(3) 0.0328(7) Uani 1 1 d .
C1 C 0.3297(5) 0.1513(5) 0.4410(4) 0.0279(9) Uani 1 1 d .
O4 O 0.3299(4) 0.4254(4) 0.3388(2) 0.0321(7) Uani 1 1 d .
C4 C 0.2605(5) 0.3049(5) 0.2589(4) 0.0306(10) Uani 1 1 d .
O8 O 0.7922(4) 0.3410(4) 0.5653(3) 0.0348(7) Uani 1 1 d .
O7 O 0.6931(4) 0.4744(3) 0.4568(2) 0.0292(7) Uani 1 1 d .
C9 C 0.7032(5) 0.3501(5) 0.4756(3) 0.0254(9) Uani 1 1 d .
C8 C 0.6046(5) 0.2063(5) 0.3817(4) 0.0274(9) Uani 1 1 d .
H8 H 0.6377 0.1249 0.4022 0.033 Uiso 1 1 calc R
Co1 Co 1.12792(7) 0.48609(7) 0.29804(5) 0.0275(2) Uani 1 1 d .
Co2 Co 0.5000 0.5000 0.5000 0.0246(2) Uani 1 2 d S
Co3 Co 0.0000 0.0000 0.5000 0.0312(3) Uani 1 2 d S
O1 O 0.1912(4) 0.0376(4) 0.4297(3) 0.0455(9) Uani 1 1 d .
O6 O 0.9322(4) 0.3168(4) 0.3421(3) 0.0487(9) Uani 1 1 d .
N1 N 1.2231(5) 0.6336(4) 0.1948(3) 0.0311(8) Uani 1 1 d .
O5 O 0.8601(4) 0.4516(5) 0.2277(3) 0.0509(10) Uani 1 1 d .
C3 C 0.3492(5) 0.2067(5) 0.2461(4) 0.0306(10) Uani 1 1 d .
H3 H 0.2727 0.1183 0.1835 0.037 Uiso 1 1 calc R
C5 C 0.5106(6) 0.3015(6) 0.2156(4) 0.0334(10) Uani 1 1 d .
H5A H 0.4870 0.2838 0.1352 0.040 Uiso 1 1 calc R
H5B H 0.5548 0.4123 0.2446 0.040 Uiso 1 1 calc R
C6 C 0.6363(5) 0.2420(5) 0.2701(4) 0.0293(9) Uani 1 1 d .
H6 H 0.6029 0.1417 0.2225 0.035 Uiso 1 1 calc R
C7 C 0.8188(5) 0.3442(5) 0.2803(4) 0.0317(10) Uani 1 1 d .
C15 C 1.4190(6) 0.9587(5) -0.0039(4) 0.0338(10) Uani 1 1 d .
C2 C 0.4081(5) 0.1390(5) 0.3490(4) 0.0288(9) Uani 1 1 d .
H2 H 0.3633 0.0270 0.3202 0.035 Uiso 1 1 calc R
C12 C 1.3553(6) 0.8450(5) 0.0641(4) 0.0330(10) Uani 1 1 d .
C13 C 1.4600(6) 0.8142(6) 0.1503(4) 0.0426(12) Uani 1 1 d .
H13 H 1.5770 0.8637 0.1652 0.051 Uiso 1 1 calc R
C10 C 1.1238(6) 0.6598(6) 0.1113(4) 0.0462(13) Uani 1 1 d .
H10 H 1.0072 0.6059 0.0971 0.055 Uiso 1 1 calc R
O9 O 0.1427(5) -0.0150(5) 0.6533(3) 0.0533(10) Uani 1 1 d D
H9A H 0.1312 0.0330 0.7045 0.080 Uiso 1 1 calc RD
C11 C 1.1815(6) 0.7615(7) 0.0441(4) 0.0465(13) Uani 1 1 d .
H11 H 1.1052 0.7743 -0.0140 0.056 Uiso 1 1 calc R
C14 C 1.3906(6) 0.7109(6) 0.2130(4) 0.0439(12) Uani 1 1 d .
H14 H 1.4631 0.6936 0.2709 0.053 Uiso 1 1 calc R
O11 O 0.6819(10) 0.5654(9) 0.0537(8) 0.145(3) Uani 1 1 d .
O12 O 0.0932(19) 0.1236(17) 0.8296(16) 0.185(9) Uani 0.50 1 d P
O13 O 0.0000 0.0000 0.0000 0.265(9) Uani 1 2 d SU
H15 H 1.315(2) 0.967(2) -0.071(3) 0.066(18) Uiso 1 1 d .
H9B H 0.0565 -0.1043 0.6312 0.079 Uiso 1 1 d RD
H10B H -0.0088 0.2585 0.5664 0.079 Uiso 1 1 d RD

loop_
_atom_site_aniso_label
_atom_site_aniso_U_11
_atom_site_aniso_U_22
_atom_site_aniso_U_33
_atom_site_aniso_U_23
_atom_site_aniso_U_13
_atom_site_aniso_U_12
O3 0.037(2) 0.057(2) 0.054(2) 0.0008(18) -0.0040(17) 0.0269(18)
O10 0.0364(19) 0.0264(17) 0.069(2) 0.0123(16) 0.0311(17) 0.0073(15)
O2 0.0346(17) 0.0252(16) 0.0389(17) 0.0072(14) 0.0202(14) 0.0088(13)
C1 0.022(2) 0.024(2) 0.044(3) 0.0137(19) 0.0168(18) 0.0106(18)
O4 0.0322(16) 0.0357(17) 0.0303(16) 0.0025(14) 0.0062(13) 0.0200(14)
C4 0.022(2) 0.038(3) 0.036(2) 0.012(2) 0.0149(19) 0.0141(19)
O8 0.0367(17) 0.0387(18) 0.0326(17) 0.0087(14) 0.0116(14) 0.0196(15)
O7 0.0226(15) 0.0272(16) 0.0384(17) 0.0062(13) 0.0144(13) 0.0091(12)
C9 0.021(2) 0.030(2) 0.033(2) 0.0101(18) 0.0180(17) 0.0124(18)
C8 0.022(2) 0.026(2) 0.038(2) 0.0104(18) 0.0135(18) 0.0103(18)
Co1 0.0251(4) 0.0309(4) 0.0332(4) 0.0127(3) 0.0166(3) 0.0134(3)
Co2 0.0196(4) 0.0232(4) 0.0314(5) 0.0050(3) 0.0096(3) 0.0093(3)
Co3 0.0239(5) 0.0252(5) 0.0487(5) 0.0110(4) 0.0214(4) 0.0087(4)
O1 0.0346(18) 0.0278(17) 0.069(2) 0.0010(16) 0.0345(17) 0.0005(15)
O6 0.0246(17) 0.045(2) 0.079(3) 0.0253(19) 0.0179(17) 0.0149(15)
N1 0.0279(19) 0.034(2) 0.0335(19) 0.0133(16) 0.0160(16) 0.0112(16)
O5 0.0322(19) 0.068(3) 0.057(2) 0.033(2) 0.0241(17) 0.0175(18)
C3 0.022(2) 0.035(2) 0.031(2) -0.0011(19) 0.0081(17) 0.0120(19)
C5 0.028(2) 0.043(3) 0.032(2) 0.010(2) 0.0142(18) 0.015(2)
C6 0.027(2) 0.030(2) 0.032(2) 0.0027(18) 0.0140(18) 0.0115(18)
C7 0.026(2) 0.036(3) 0.037(2) 0.0044(19) 0.0179(19) 0.013(2)
C15 0.046(3) 0.033(2) 0.027(2) 0.0109(19) 0.018(2) 0.017(2)
C2 0.025(2) 0.021(2) 0.041(2) 0.0038(18) 0.0158(19) 0.0086(18)
C12 0.040(3) 0.029(2) 0.029(2) 0.0068(18) 0.016(2) 0.012(2)
C13 0.029(2) 0.048(3) 0.048(3) 0.023(2) 0.014(2) 0.011(2)
C10 0.029(2) 0.054(3) 0.057(3) 0.028(3) 0.016(2) 0.016(2)
O9 0.051(2) 0.050(2) 0.057(2) 0.0040(18) 0.0122(19) 0.0255(19)
C11 0.034(3) 0.060(3) 0.047(3) 0.027(3) 0.012(2) 0.019(2)
C14 0.035(3) 0.051(3) 0.044(3) 0.028(2) 0.011(2) 0.015(2)
O11 0.112(5) 0.126(6) 0.209(8) 0.081(6) 0.051(5) 0.057(5)
O12 0.127(11) 0.116(10) 0.245(18) -0.112(11) 0.131(13) -0.024(8)
O13 0.276(15) 0.225(13) 0.259(15) -0.036(11) -0.074(11) 0.186(12)

loop_
_atom_type_symbol
_atom_type_description
_atom_type_scat_dispersion_real
_atom_type_scat_dispersion_imag
_atom_type_scat_source
C C 0.0033 0.0016 'International Tables Vol C Tables 4.2.6.8 and 6.1.1.4'
H H 0.0000 0.0000 'International Tables Vol C Tables 4.2.6.8 and 6.1.1.4'
N N 0.0061 0.0033 'International Tables Vol C Tables 4.2.6.8 and 6.1.1.4'
O O 0.0106 0.0060 'International Tables Vol C Tables 4.2.6.8 and 6.1.1.4'
Co Co 0.3494 0.9721 'International Tables Vol C Tables 4.2.6.8 and 6.1.1.4'

loop_
_geom_angle_atom_site_label_1
_geom_angle_atom_site_label_2
_geom_angle_atom_site_label_3
_geom_angle
_geom_angle_site_symmetry_1
_geom_angle_site_symmetry_3
C4 O3 Co1 87.8(3) . 1_455
Co3 O10 H10A 109.5 . .
Co3 O10 H10B 117.2 . .
H10A O10 H10B 111.8 . .
C1 O2 Co2 126.0(3) . .
O1 C1 O2 124.3(4) . .
O1 C1 C2 114.6(4) . .
O2 C1 C2 121.1(4) . .
C4 O4 Co2 137.7(3) . .
C4 O4 Co1 95.9(2) . 1_455
Co2 O4 Co1 120.47(14) . 1_455
O3 C4 O4 117.9(4) . .
O3 C4 C3 121.5(4) . .
O4 C4 C3 120.6(4) . .
C9 O8 Co1 117.3(3) . 2_766
C9 O7 Co2 113.9(2) . .
O8 C9 O7 123.9(4) . .
O8 C9 C8 118.6(4) . .
O7 C9 C8 117.6(4) . .
C9 C8 C6 112.0(3) . .
C9 C8 C2 114.8(3) . .
C6 C8 C2 101.9(3) . .
C9 C8 H8 109.3 . .
C6 C8 H8 109.3 . .
C2 C8 H8 109.3 . .
O8 Co1 N1 96.07(14) 2_766 .
O8 Co1 O6 96.67(15) 2_766 .
N1 Co1 O6 153.56(15) . .
O8 Co1 O4 99.63(12) 2_766 1_655
N1 Co1 O4 95.13(14) . 1_655
O6 Co1 O4 105.43(13) . 1_655
O8 Co1 O5 98.62(14) 2_766 .
N1 Co1 O5 95.27(14) . .
O6 Co1 O5 59.93(13) . .
O4 Co1 O5 157.88(14) 1_655 .
O8 Co1 O3 157.11(13) 2_766 1_655
N1 Co1 O3 92.56(15) . 1_655
O6 Co1 O3 84.50(16) . 1_655
O4 Co1 O3 58.40(12) 1_655 1_655
O5 Co1 O3 101.65(14) . 1_655
O2 Co2 O2 180.0 2_666 .
O2 Co2 O7 89.84(12) 2_666 2_666
O2 Co2 O7 90.16(12) . 2_666
O2 Co2 O7 90.16(12) 2_666 .
O2 Co2 O7 89.84(12) . .
O7 Co2 O7 180.000(1) 2_666 .
O2 Co2 O4 91.47(12) 2_666 .
O2 Co2 O4 88.53(12) . .
O7 Co2 O4 83.97(12) 2_666 .
O7 Co2 O4 96.03(12) . .
O2 Co2 O4 88.53(12) 2_666 2_666
O2 Co2 O4 91.47(12) . 2_666
O7 Co2 O4 96.03(12) 2_666 2_666
O7 Co2 O4 83.97(12) . 2_666
O4 Co2 O4 180.000(1) . 2_666
O1 Co3 O1 180.0 . 2_556
O1 Co3 O9 87.01(16) . 2_556
O1 Co3 O9 92.99(16) 2_556 2_556
O1 Co3 O9 92.99(16) . .
O1 Co3 O9 87.01(16) 2_556 .
O9 Co3 O9 180.00(15) 2_556 .
O1 Co3 O10 99.29(13) . .
O1 Co3 O10 80.71(13) 2_556 .
O9 Co3 O10 90.82(15) 2_556 .
O9 Co3 O10 89.18(15) . .
O1 Co3 O10 80.71(13) . 2_556
O1 Co3 O10 99.29(13) 2_556 2_556
O9 Co3 O10 89.18(15) 2_556 2_556
O9 Co3 O10 90.82(15) . 2_556
O10 Co3 O10 180.0 . 2_556
C1 O1 Co3 133.9(3) . .
C7 O6 Co1 93.5(3) . .
C10 N1 C14 116.9(4) . .
C10 N1 Co1 122.3(3) . .
C14 N1 Co1 120.8(3) . .
C7 O5 Co1 87.0(3) . .
C4 C3 C5 109.8(4) . .
C4 C3 C2 118.1(4) . .
C5 C3 C2 105.7(3) . .
C4 C3 H3 107.6 . .
C5 C3 H3 107.6 . .
C2 C3 H3 107.6 . .
C6 C5 C3 104.9(3) . .
C6 C5 H5A 110.8 . .
C3 C5 H5A 110.8 . .
C6 C5 H5B 110.8 . .
C3 C5 H5B 110.8 . .
H5A C5 H5B 108.8 . .
C7 C6 C5 115.5(4) . .
C7 C6 C8 114.7(4) . .
C5 C6 C8 106.1(3) . .
C7 C6 H6 106.7 . .
C5 C6 H6 106.7 . .
C8 C6 H6 106.7 . .
O5 C7 O6 119.5(4) . .
O5 C7 C6 122.1(4) . .
O6 C7 C6 118.3(4) . .
C15 C15 C12 125.6(6) 2_875 .
C15 C15 H15 120.5(13) 2_875 .
C12 C15 H15 113.8(13) . .
C1 C2 C8 118.5(4) . .
C1 C2 C3 113.4(3) . .
C8 C2 C3 107.2(3) . .
C1 C2 H2 105.6 . .
C8 C2 H2 105.6 . .
C3 C2 H2 105.6 . .
C13 C12 C11 116.5(4) . .
C13 C12 C15 123.7(4) . .
C11 C12 C15 119.8(4) . .
C14 C13 C12 120.0(5) . .
C14 C13 H13 120.0 . .
C12 C13 H13 120.0 . .
N1 C10 C11 124.3(5) . .
N1 C10 H10 117.8 . .
C11 C10 H10 117.8 . .
Co3 O9 H9A 109.5 . .
Co3 O9 H9B 76.4 . .
H9A O9 H9B 107.2 . .
C10 C11 C12 119.2(5) . .
C10 C11 H11 120.4 . .
C12 C11 H11 120.4 . .
N1 C14 C13 123.0(4) . .
N1 C14 H14 118.5 . .
C13 C14 H14 118.5 . .

loop_
_geom_bond_atom_site_label_1
_geom_bond_atom_site_label_2
_geom_bond_distance
_geom_bond_site_symmetry_2
O3 C4 1.242(6) .
O3 Co1 2.312(4) 1_455
O10 Co3 2.127(3) .
O10 H10A 0.8200 .
O10 H10B 0.8148 .
O2 C1 1.260(5) .
O2 Co2 2.069(3) .
C1 O1 1.247(5) .
C1 C2 1.533(6) .
O4 C4 1.285(5) .
O4 Co2 2.079(3) .
O4 Co1 2.111(3) 1_455
C4 C3 1.500(6) .
O8 C9 1.249(5) .
O8 Co1 2.047(3) 2_766
O7 C9 1.272(5) .
O7 Co2 2.071(3) .
C9 C8 1.517(6) .
C8 C6 1.548(6) .
C8 C2 1.558(6) .
C8 H8 0.9800 .
Co1 O8 2.047(3) 2_766
Co1 N1 2.078(4) .
Co1 O6 2.096(3) .
Co1 O4 2.111(3) 1_655
Co1 O5 2.247(4) .
Co1 O3 2.312(4) 1_655
Co2 O2 2.069(3) 2_666
Co2 O7 2.071(3) 2_666
Co2 O4 2.079(3) 2_666
Co3 O1 2.069(3) .
Co3 O1 2.069(3) 2_556
Co3 O9 2.095(4) 2_556
Co3 O9 2.095(4) .
Co3 O10 2.127(3) 2_556
O6 C7 1.265(6) .
N1 C10 1.320(6) .
N1 C14 1.340(6) .
O5 C7 1.251(6) .
C3 C5 1.544(6) .
C3 C2 1.573(6) .
C3 H3 0.9800 .
C5 C6 1.523(6) .
C5 H5A 0.9700 .
C5 H5B 0.9700 .
C6 C7 1.507(6) .
C6 H6 0.9800 .
C15 C15 1.330(10) 2_875
C15 C12 1.466(6) .
C15 H15 1.13(3) .
C2 H2 0.9800 .
C12 C13 1.395(7) .
C12 C11 1.391(7) .
C13 C14 1.369(7) .
C13 H13 0.9300 .
C10 C11 1.374(7) .
C10 H10 0.9300 .
O9 H9A 0.8200 .
O9 H9B 0.8520 .
C11 H11 0.9300 .
C14 H14 0.9300 .

loop_
_geom_torsion_atom_site_label_1
_geom_torsion_atom_site_label_2
_geom_torsion_atom_site_label_3
_geom_torsion_atom_site_label_4
_geom_torsion
_geom_torsion_site_symmetry_1
_geom_torsion_site_symmetry_4
Co2 O2 C1 O1 -131.7(4) . .
Co2 O2 C1 C2 46.1(5) . .
Co1 O3 C4 O4 -2.2(4) 1_455 .
Co1 O3 C4 C3 179.0(4) 1_455 .
Co2 O4 C4 O3 152.9(4) . .
Co1 O4 C4 O3 2.4(4) 1_455 .
Co2 O4 C4 C3 -28.3(6) . .
Co1 O4 C4 C3 -178.8(3) 1_455 .
Co1 O8 C9 O7 17.5(5) 2_766 .
Co1 O8 C9 C8 -164.3(3) 2_766 .
Co2 O7 C9 O8 -90.5(4) . .
Co2 O7 C9 C8 91.2(4) . .
O8 C9 C8 C6 -128.9(4) . .
O7 C9 C8 C6 49.5(5) . .
O8 C9 C8 C2 115.5(4) . .
O7 C9 C8 C2 -66.1(5) . .
C1 O2 Co2 O2 70(100) . 2_666
C1 O2 Co2 O7 110.2(3) . 2_666
C1 O2 Co2 O7 -69.8(3) . .
C1 O2 Co2 O4 26.2(3) . .
C1 O2 Co2 O4 -153.8(3) . 2_666
C9 O7 Co2 O2 168.2(3) . 2_666
C9 O7 Co2 O2 -11.8(3) . .
C9 O7 Co2 O7 -44(100) . 2_666
C9 O7 Co2 O4 -100.4(3) . .
C9 O7 Co2 O4 79.6(3) . 2_666
C4 O4 Co2 O2 145.9(4) . 2_666
Co1 O4 Co2 O2 -68.71(18) 1_455 2_666
C4 O4 Co2 O2 -34.1(4) . .
Co1 O4 Co2 O2 111.29(18) 1_455 .
C4 O4 Co2 O7 -124.4(4) . 2_666
Co1 O4 Co2 O7 20.97(17) 1_455 2_666
C4 O4 Co2 O7 55.6(4) . .
Co1 O4 Co2 O7 -159.03(17) 1_455 .
C4 O4 Co2 O4 -60(100) . 2_666
Co1 O4 Co2 O4 86(100) 1_455 2_666
O2 C1 O1 Co3 13.1(7) . .
C2 C1 O1 Co3 -164.7(3) . .
O1 Co3 O1 C1 -141(100) 2_556 .
O9 Co3 O1 C1 105.8(5) 2_556 .
O9 Co3 O1 C1 -74.2(5) . .
O10 Co3 O1 C1 15.5(5) . .
O10 Co3 O1 C1 -164.5(5) 2_556 .
O8 Co1 O6 C7 97.8(3) 2_766 .
N1 Co1 O6 C7 -20.5(5) . .
O4 Co1 O6 C7 -160.2(3) 1_655 .
O5 Co1 O6 C7 1.7(3) . .
O3 Co1 O6 C7 -105.2(3) 1_655 .
O8 Co1 N1 C10 -107.1(4) 2_766 .
O6 Co1 N1 C10 11.3(6) . .
O4 Co1 N1 C10 152.6(4) 1_655 .
O5 Co1 N1 C10 -7.8(4) . .
O3 Co1 N1 C10 94.1(4) 1_655 .
O8 Co1 N1 C14 70.6(4) 2_766 .
O6 Co1 N1 C14 -170.9(4) . .
O4 Co1 N1 C14 -29.6(4) 1_655 .
O5 Co1 N1 C14 169.9(4) . .
O3 Co1 N1 C14 -88.1(4) 1_655 .
O8 Co1 O5 C7 -94.5(3) 2_766 .
N1 Co1 O5 C7 168.5(3) . .
O6 Co1 O5 C7 -1.7(3) . .
O4 Co1 O5 C7 50.8(5) 1_655 .
O3 Co1 O5 C7 74.8(3) 1_655 .
O3 C4 C3 C5 112.4(5) . .
O4 C4 C3 C5 -66.4(5) . .
O3 C4 C3 C2 -126.4(5) . .
O4 C4 C3 C2 54.8(6) . .
C4 C3 C5 C6 147.3(4) . .
C2 C3 C5 C6 18.9(4) . .
C3 C5 C6 C7 -163.9(4) . .
C3 C5 C6 C8 -35.6(4) . .
C9 C8 C6 C7 42.9(5) . .
C2 C8 C6 C7 166.1(4) . .
C9 C8 C6 C5 -85.9(4) . .
C2 C8 C6 C5 37.4(4) . .
Co1 O5 C7 O6 2.9(4) . .
Co1 O5 C7 C6 -175.3(4) . .
Co1 O6 C7 O5 -3.1(5) . .
Co1 O6 C7 C6 175.2(3) . .
C5 C6 C7 O5 -14.4(6) . .
C8 C6 C7 O5 -138.3(5) . .
C5 C6 C7 O6 167.4(4) . .
C8 C6 C7 O6 43.5(6) . .
O1 C1 C2 C8 -144.1(4) . .
O2 C1 C2 C8 37.9(6) . .
O1 C1 C2 C3 88.8(5) . .
O2 C1 C2 C3 -89.1(5) . .
C9 C8 C2 C1 -33.6(5) . .
C6 C8 C2 C1 -154.9(4) . .
C9 C8 C2 C3 96.3(4) . .
C6 C8 C2 C3 -24.9(4) . .
C4 C3 C2 C1 13.6(5) . .
C5 C3 C2 C1 136.9(4) . .
C4 C3 C2 C8 -119.1(4) . .
C5 C3 C2 C8 4.2(5) . .
C15 C15 C12 C13 2.9(9) 2_875 .
C15 C15 C12 C11 -177.3(6) 2_875 .
C11 C12 C13 C14 -2.6(8) . .
C15 C12 C13 C14 177.2(5) . .
C14 N1 C10 C11 -0.9(8) . .
Co1 N1 C10 C11 177.0(5) . .
N1 C10 C11 C12 -0.6(9) . .
C13 C12 C11 C10 2.3(8) . .
C15 C12 C11 C10 -177.5(5) . .
C10 N1 C14 C13 0.6(8) . .
Co1 N1 C14 C13 -177.3(4) . .
C12 C13 C14 N1 1.2(9) . .
